data_7159677
loop_
_publ_author_name
'He, Xinwei'
'Wang, Demao'
'Liu, Yanan'
'Wu, Mengdi'
'Kong, Yangzilin'
'Tang, Qiang'
'Wang, Yiping'
'Fan, Chenli'
'Shang, Yongjia'

_publ_section_title
;
 Synthesis of arene-functionalized fused heterocyclic scaffolds <i>via</i>
 a regioselective cascade 1,4-conjugate addition/5-<i>exo-dig</i>
 annulation strategy.
;
_journal_issue 46
_journal_name_full 'Organic &amp; biomolecular chemistry'
_journal_page_first 9159
_journal_page_last 9172
_journal_paper_doi 10.1039/d3ob01572f
_journal_volume 21
_journal_year 2023
_chemical_formula_moiety 'C21 H16 O4'
_chemical_formula_sum 'C21 H16 O4'
_chemical_formula_weight 332.34
_space_group_crystal_system triclinic
_space_group_IT_number 2
_space_group_name_Hall '-P 1'
_space_group_name_H-M_alt 'P -1'
_atom_sites_solution_hydrogens geom
_atom_sites_solution_primary dual
_audit_creation_date 2022-03-30
_audit_creation_method
;
Olex2 1.5
(compiled 2021.12.09 svn.r5202d8cf for OlexSys, GUI svn.r6439)
;
_audit_update_record
;
2023-09-18 deposited with the CCDC.	2023-10-31 downloaded from the CCDC.
;
_cell_angle_alpha 79.660(10)
_cell_angle_beta 83.815(11)
_cell_angle_gamma 89.445(11)
_cell_formula_units_Z 4
_cell_length_a 8.460(7)
_cell_length_b 11.802(9)
_cell_length_c 17.491(14)
_cell_measurement_reflns_used 3933
_cell_measurement_temperature 300.00
_cell_measurement_theta_max 23.087
_cell_measurement_theta_min 2.290
_cell_volume 1708(2)
_computing_cell_refinement 'SAINT v8.37A (Bruker, 2015)'
_computing_data_collection 'Bruker SMART APEX II diffractrometer'
_computing_data_reduction 'SAINT v8.37A (Bruker, 2015)'
_computing_molecular_graphics 'Olex2 1.5 (Dolomanov et al., 2009)'
_computing_publication_material 'Olex2 1.5 (Dolomanov et al., 2009)'
_computing_structure_refinement 'SHELXL 2019/2 (Sheldrick, 2015)'
_computing_structure_solution 'SHELXT 2014/5 (Sheldrick, 2014)'
_diffrn_ambient_temperature 300.00
_diffrn_detector 'CCD area detector'
_diffrn_measured_fraction_theta_full 0.997
_diffrn_measured_fraction_theta_max 0.972
_diffrn_measurement_device 'three-circle diffractometer'
_diffrn_measurement_device_type 'Bruker APEX-II CCD'
_diffrn_measurement_method '\f and \w scans'
_diffrn_radiation_monochromator graphite
_diffrn_radiation_probe x-ray
_diffrn_radiation_type MoK\a
_diffrn_radiation_wavelength 0.71073
_diffrn_reflns_av_R_equivalents 0.0428
_diffrn_reflns_av_unetI/netI 0.0646
_diffrn_reflns_Laue_measured_fraction_full 0.997
_diffrn_reflns_Laue_measured_fraction_max 0.972
_diffrn_reflns_limit_h_max 10
_diffrn_reflns_limit_h_min -10
_diffrn_reflns_limit_k_max 15
_diffrn_reflns_limit_k_min -15
_diffrn_reflns_limit_l_max 22
_diffrn_reflns_limit_l_min -22
_diffrn_reflns_number 19706
_diffrn_reflns_point_group_measured_fraction_full 0.997
_diffrn_reflns_point_group_measured_fraction_max 0.972
_diffrn_reflns_theta_full 25.242
_diffrn_reflns_theta_max 27.517
_diffrn_reflns_theta_min 1.190
_diffrn_source 'sealed X-ray tube'
_diffrn_source_current 30.0
_diffrn_source_power 1.5
_diffrn_source_target Mo
_diffrn_source_voltage 50.0
_diffrn_standards_number 0
_exptl_absorpt_coefficient_mu 0.089
_exptl_absorpt_correction_T_max 0.7456
_exptl_absorpt_correction_T_min 0.6119
_exptl_absorpt_correction_type multi-scan
_exptl_absorpt_process_details
;
SADABS-2016/2 (Bruker,2016/2) was used for absorption correction.
wR2(int) was 0.1284 before and 0.0521 after correction.
The Ratio of minimum to maximum transmission is 0.8207.
The \l/2 correction factor is Not present.
;
_exptl_crystal_colour 'clear light colourless'
_exptl_crystal_colour_lustre clear
_exptl_crystal_colour_modifier light
_exptl_crystal_colour_primary colourless
_exptl_crystal_density_diffrn 1.292
_exptl_crystal_description block
_exptl_crystal_F_000 696
_exptl_crystal_size_max 0.21
_exptl_crystal_size_mid 0.2
_exptl_crystal_size_min 0.19
_refine_diff_density_max 0.130
_refine_diff_density_min -0.203
_refine_diff_density_rms 0.036
_refine_ls_extinction_method none
_refine_ls_goodness_of_fit_ref 0.995
_refine_ls_hydrogen_treatment constr
_refine_ls_matrix_type full
_refine_ls_number_parameters 455
_refine_ls_number_reflns 7626
_refine_ls_number_restraints 0
_refine_ls_restrained_S_all 0.995
_refine_ls_R_factor_all 0.1211
_refine_ls_R_factor_gt 0.0545
_refine_ls_shift/su_max 0.000
_refine_ls_shift/su_mean 0.000
_refine_ls_structure_factor_coef Fsqd
_refine_ls_weighting_details 'w=1/[\s^2^(Fo^2^)+(0.0594P)^2^] where P=(Fo^2^+2Fc^2^)/3'
_refine_ls_weighting_scheme calc
_refine_ls_wR_factor_gt 0.1180
_refine_ls_wR_factor_ref 0.1415
_reflns_Friedel_coverage 0.000
_reflns_number_gt 3872
_reflns_number_total 7626
_reflns_threshold_expression 'I > 2\s(I)'
_cod_data_source_file d3ob01572f2.cif
_cod_data_source_block 220330a_0m_a
_cod_depositor_comments 'Adding full bibliography for 7159677--7159679.cif.'
_cod_database_code 7159677
_shelx_shelxl_version_number 2019/2
_shelx_space_group_comment
;
The symmetry employed for this shelxl refinement is uniquely defined
by the following loop, which should always be used as a source of
symmetry information in preference to the above space-group names.
They are only intended as comments.
;
_shelx_estimated_absorpt_t_max 0.983
_shelx_estimated_absorpt_t_min 0.981
_olex2_refinement_description
;
1. Fixed Uiso
 At 1.2 times of:
  All C(H) groups, All C(H,H) groups
 At 1.5 times of:
  All C(H,H,H) groups, All O(H) groups
2.a Secondary CH2 refined with riding coordinates:
 C8(H8A,H8B), C29(H29A,H29B)
2.b Aromatic/amide H refined with riding coordinates:
 C6(H6), C10(H10), C11(H11), C12(H12), C13(H13), C14(H14), C17(H17), C18(H18),
 C19(H19), C20(H20), C27(H27), C31(H31), C32(H32), C33(H33), C34(H34), C35(H35),
  C38(H38), C39(H39), C40(H40), C41(H41)
2.c Idealised Me refined as rotating group:
 C21(H21A,H21B,H21C), C42(H42A,H42B,H42C)
2.d Idealised tetrahedral OH refined as rotating group:
 O4(H4), O8(H8)
;
_olex2_submission_special_instructions 'No special instructions were received'

loop_
_space_group_symop_operation_xyz
'x, y, z'
'-x, -y, -z'

loop_
_atom_site_label
_atom_site_type_symbol
_atom_site_fract_x
_atom_site_fract_y
_atom_site_fract_z
_atom_site_U_iso_or_equiv
_atom_site_adp_type
_atom_site_occupancy
_atom_site_site_symmetry_order
_atom_site_calc_flag
_atom_site_refinement_flags_posn
_atom_site_refinement_flags_adp
_atom_site_refinement_flags_occupancy
_atom_site_disorder_assembly
_atom_site_disorder_group
O1 O 0.53306(15) 0.33729(11) 0.35690(8) 0.0598(4) Uani 1 1 d . . . . .
O2 O 0.7816(2) 0.68727(14) 0.34242(10) 0.1006(6) Uani 1 1 d . . . . .
O3 O 0.77419(18) 0.55841(15) 0.45248(10) 0.0831(5) Uani 1 1 d . . . . .
O4 O 0.4303(2) 0.70985(12) 0.29347(10) 0.0945(6) Uani 1 1 d . . . . .
H4 H 0.389509 0.772896 0.294765 0.142 Uiso 1 1 calc R U . . .
C1 C 0.5125(2) 0.40383(16) 0.28348(11) 0.0508(5) Uani 1 1 d . . . . .
C2 C 0.5798(2) 0.50969(15) 0.27619(11) 0.0503(5) Uani 1 1 d . . . . .
C3 C 0.6453(2) 0.50986(16) 0.34854(11) 0.0532(5) Uani 1 1 d . . . . .
C4 C 0.7351(3) 0.5930(2) 0.37638(14) 0.0697(6) Uani 1 1 d . . . . .
C5 C 0.7398(3) 0.4510(3) 0.49757(13) 0.0831(8) Uani 1 1 d . . . . .
C6 C 0.6602(3) 0.3718(2) 0.47080(13) 0.0748(7) Uani 1 1 d . . . . .
H6 H 0.636668 0.299218 0.500465 0.090 Uiso 1 1 calc R U . . .
C7 C 0.6140(2) 0.40466(18) 0.39510(12) 0.0572(5) Uani 1 1 d . . . . .
C8 C 0.4207(2) 0.34753(16) 0.23276(12) 0.0595(5) Uani 1 1 d . . . . .
H8A H 0.386805 0.406211 0.191626 0.071 Uiso 1 1 calc R U . . .
H8B H 0.325797 0.312404 0.263683 0.071 Uiso 1 1 calc R U . . .
C9 C 0.5113(2) 0.25621(15) 0.19554(12) 0.0482(5) Uani 1 1 d . . . . .
C10 C 0.5719(3) 0.27843(19) 0.11818(13) 0.0687(6) Uani 1 1 d . . . . .
H10 H 0.555055 0.349826 0.087857 0.082 Uiso 1 1 calc R U . . .
C11 C 0.6576(3) 0.1958(2) 0.08484(13) 0.0791(7) Uani 1 1 d . . . . .
H11 H 0.697940 0.212040 0.032417 0.095 Uiso 1 1 calc R U . . .
C12 C 0.6832(3) 0.0902(2) 0.12877(14) 0.0732(7) Uani 1 1 d . . . . .
H12 H 0.742050 0.035207 0.106440 0.088 Uiso 1 1 calc R U . . .
C13 C 0.6221(3) 0.06613(17) 0.20521(14) 0.0633(6) Uani 1 1 d . . . . .
H13 H 0.638144 -0.005794 0.235026 0.076 Uiso 1 1 calc R U . . .
C14 C 0.5363(2) 0.14854(16) 0.23856(12) 0.0536(5) Uani 1 1 d . . . . .
H14 H 0.494700 0.131259 0.290778 0.064 Uiso 1 1 calc R U . . .
C15 C 0.5777(2) 0.60625(16) 0.20899(11) 0.0528(5) Uani 1 1 d . . . . .
C16 C 0.4997(3) 0.70749(17) 0.22034(14) 0.0628(6) Uani 1 1 d . . . . .
C17 C 0.4908(3) 0.79794(19) 0.15886(16) 0.0763(7) Uani 1 1 d . . . . .
H17 H 0.436349 0.864418 0.166753 0.092 Uiso 1 1 calc R U . . .
C18 C 0.5628(3) 0.7891(2) 0.08588(16) 0.0844(7) Uani 1 1 d . . . . .
H18 H 0.557645 0.850121 0.044418 0.101 Uiso 1 1 calc R U . . .
C19 C 0.6424(3) 0.6908(2) 0.07383(14) 0.0853(7) Uani 1 1 d . . . . .
H19 H 0.691029 0.685069 0.024404 0.102 Uiso 1 1 calc R U . . .
C20 C 0.6497(3) 0.60042(19) 0.13560(12) 0.0681(6) Uani 1 1 d . . . . .
H20 H 0.704570 0.534271 0.127316 0.082 Uiso 1 1 calc R U . . .
C21 C 0.8040(3) 0.4417(3) 0.57453(14) 0.1218(11) Uani 1 1 d . . . . .
H21A H 0.916617 0.455949 0.566239 0.183 Uiso 1 1 calc R U . . .
H21B H 0.783201 0.365750 0.604310 0.183 Uiso 1 1 calc R U . . .
H21C H 0.753539 0.497462 0.602591 0.183 Uiso 1 1 calc R U . . .
O5 O 0.03389(15) 1.22698(11) 0.36205(8) 0.0577(4) Uani 1 1 d . . . . .
O6 O 0.28123(17) 0.95793(13) 0.46131(9) 0.0734(4) Uani 1 1 d . . . . .
O7 O 0.2959(2) 0.88453(13) 0.35309(9) 0.0904(5) Uani 1 1 d . . . . .
O8 O -0.0511(2) 0.88176(12) 0.30432(9) 0.0848(5) Uani 1 1 d . . . . .
H8 H -0.088676 0.817339 0.306451 0.127 Uiso 1 1 calc R U . . .
C22 C 0.0157(2) 1.19684(16) 0.28971(11) 0.0486(5) Uani 1 1 d . . . . .
C23 C 0.0861(2) 1.09484(15) 0.28337(11) 0.0473(5) Uani 1 1 d . . . . .
C24 C 0.1521(2) 1.05819(15) 0.35633(11) 0.0485(5) Uani 1 1 d . . . . .
C25 C 0.2443(3) 0.96156(19) 0.38523(12) 0.0613(6) Uani 1 1 d . . . . .
C26 C 0.2437(3) 1.0423(2) 0.50510(12) 0.0728(7) Uani 1 1 d . . . . .
C27 C 0.1629(3) 1.1356(2) 0.47686(12) 0.0697(6) Uani 1 1 d . . . . .
H27 H 0.137949 1.193807 0.505504 0.084 Uiso 1 1 calc R U . . .
C28 C 0.1177(2) 1.14056(17) 0.40115(12) 0.0534(5) Uani 1 1 d . . . . .
C29 C -0.0802(2) 1.27736(16) 0.23806(12) 0.0584(5) Uani 1 1 d . . . . .
H29A H -0.175323 1.296927 0.268942 0.070 Uiso 1 1 calc R U . . .
H29B H -0.113359 1.237957 0.198250 0.070 Uiso 1 1 calc R U . . .
C30 C 0.0059(2) 1.38798(15) 0.19811(12) 0.0490(5) Uani 1 1 d . . . . .
C31 C 0.0387(2) 1.47213(16) 0.24036(12) 0.0571(5) Uani 1 1 d . . . . .
H31 H 0.003703 1.461733 0.293430 0.069 Uiso 1 1 calc R U . . .
C32 C 0.1222(3) 1.57109(17) 0.20515(15) 0.0700(6) Uani 1 1 d . . . . .
H32 H 0.144464 1.625990 0.234649 0.084 Uiso 1 1 calc R U . . .
C33 C 0.1721(3) 1.58835(19) 0.12700(16) 0.0790(7) Uani 1 1 d . . . . .
H33 H 0.228760 1.654821 0.103248 0.095 Uiso 1 1 calc R U . . .
C34 C 0.1385(3) 1.5072(2) 0.08356(14) 0.0819(7) Uani 1 1 d . . . . .
H34 H 0.170851 1.519170 0.030185 0.098 Uiso 1 1 calc R U . . .
C35 C 0.0556(3) 1.40673(19) 0.11965(13) 0.0685(6) Uani 1 1 d . . . . .
H35 H 0.033885 1.351804 0.090077 0.082 Uiso 1 1 calc R U . . .
C36 C 0.0861(2) 1.03243(15) 0.21755(11) 0.0481(5) Uani 1 1 d . . . . .
C37 C 0.0121(2) 0.92382(17) 0.22961(12) 0.0564(5) Uani 1 1 d . . . . .
C38 C 0.0030(3) 0.86604(18) 0.16845(14) 0.0667(6) Uani 1 1 d . . . . .
H38 H -0.048455 0.794909 0.176905 0.080 Uiso 1 1 calc R U . . .
C39 C 0.0704(3) 0.9139(2) 0.09488(14) 0.0746(7) Uani 1 1 d . . . . .
H39 H 0.064771 0.874625 0.053661 0.090 Uiso 1 1 calc R U . . .
C40 C 0.1459(3) 1.0192(2) 0.08154(13) 0.0761(7) Uani 1 1 d . . . . .
H40 H 0.191159 1.051184 0.031583 0.091 Uiso 1 1 calc R U . . .
C41 C 0.1540(2) 1.07729(18) 0.14289(12) 0.0615(6) Uani 1 1 d . . . . .
H41 H 0.206424 1.148129 0.133797 0.074 Uiso 1 1 calc R U . . .
C42 C 0.3070(3) 1.0130(3) 0.58223(13) 0.1063(10) Uani 1 1 d . . . . .
H42A H 0.253737 0.945263 0.612080 0.159 Uiso 1 1 calc R U . . .
H42B H 0.289057 1.076011 0.609933 0.159 Uiso 1 1 calc R U . . .
H42C H 0.418989 0.998902 0.574472 0.159 Uiso 1 1 calc R U . . .

loop_
_atom_site_aniso_label
_atom_site_aniso_U_11
_atom_site_aniso_U_22
_atom_site_aniso_U_33
_atom_site_aniso_U_23
_atom_site_aniso_U_13
_atom_site_aniso_U_12
O1 0.0587(9) 0.0472(8) 0.0724(9) -0.0092(7) -0.0032(7) -0.0080(7)
O2 0.1172(15) 0.0708(11) 0.1129(14) -0.0210(10) 0.0036(11) -0.0502(11)
O3 0.0710(11) 0.1082(14) 0.0751(11) -0.0355(10) 0.0045(9) -0.0306(10)
O4 0.1138(14) 0.0518(10) 0.1100(14) -0.0213(9) 0.0342(11) 0.0120(9)
C1 0.0491(12) 0.0416(11) 0.0619(13) -0.0125(10) -0.0012(10) 0.0043(9)
C2 0.0454(11) 0.0423(11) 0.0622(13) -0.0155(10) 0.0092(9) -0.0023(9)
C3 0.0510(12) 0.0479(12) 0.0605(13) -0.0174(10) 0.0091(10) -0.0101(10)
C4 0.0609(15) 0.0753(17) 0.0737(17) -0.0260(13) 0.0115(12) -0.0190(13)
C5 0.0632(16) 0.118(2) 0.0633(16) -0.0138(16) 0.0110(12) -0.0279(16)
C6 0.0686(16) 0.0888(18) 0.0612(15) -0.0029(13) 0.0027(12) -0.0157(14)
C7 0.0510(13) 0.0553(13) 0.0645(14) -0.0148(11) 0.0053(10) -0.0072(10)
C8 0.0460(12) 0.0484(12) 0.0859(15) -0.0139(11) -0.0125(11) 0.0025(10)
C9 0.0437(11) 0.0415(11) 0.0629(13) -0.0128(10) -0.0157(9) -0.0033(9)
C10 0.0870(17) 0.0556(14) 0.0650(15) -0.0065(12) -0.0233(13) 0.0045(12)
C11 0.1021(19) 0.0811(18) 0.0574(14) -0.0229(14) -0.0064(13) 0.0055(15)
C12 0.0784(17) 0.0680(16) 0.0841(18) -0.0384(14) -0.0173(14) 0.0119(13)
C13 0.0718(15) 0.0416(12) 0.0808(17) -0.0153(11) -0.0207(12) 0.0010(11)
C14 0.0526(12) 0.0447(12) 0.0641(13) -0.0101(10) -0.0067(10) -0.0071(10)
C15 0.0508(12) 0.0442(12) 0.0614(13) -0.0100(10) 0.0038(10) -0.0047(9)
C16 0.0614(14) 0.0402(12) 0.0844(16) -0.0126(12) 0.0062(12) -0.0073(10)
C17 0.0710(16) 0.0430(13) 0.113(2) -0.0067(14) -0.0129(15) -0.0035(11)
C18 0.0908(19) 0.0657(17) 0.090(2) 0.0094(15) -0.0186(15) -0.0162(14)
C19 0.097(2) 0.0810(18) 0.0707(17) -0.0041(15) 0.0058(14) -0.0038(16)
C20 0.0731(15) 0.0618(14) 0.0666(15) -0.0084(12) 0.0002(12) 0.0015(11)
C21 0.091(2) 0.202(3) 0.0699(18) -0.0166(19) -0.0086(15) -0.041(2)
O5 0.0601(9) 0.0485(8) 0.0675(9) -0.0203(7) -0.0040(7) 0.0039(7)
O6 0.0710(10) 0.0815(11) 0.0602(10) 0.0009(8) 0.0023(8) 0.0169(8)
O7 0.1111(14) 0.0641(10) 0.0956(12) -0.0214(9) -0.0003(10) 0.0345(10)
O8 0.1161(14) 0.0527(10) 0.0813(11) -0.0183(8) 0.0226(9) -0.0332(9)
C22 0.0469(12) 0.0403(11) 0.0583(13) -0.0101(9) -0.0018(9) -0.0073(9)
C23 0.0463(11) 0.0369(10) 0.0561(12) -0.0090(9) 0.0074(9) -0.0072(9)
C24 0.0490(12) 0.0415(11) 0.0519(12) -0.0081(9) 0.0084(9) -0.0021(9)
C25 0.0632(14) 0.0575(14) 0.0577(14) -0.0040(11) 0.0078(11) 0.0053(11)
C26 0.0550(14) 0.104(2) 0.0562(15) -0.0151(14) 0.0087(11) 0.0077(14)
C27 0.0669(15) 0.0856(17) 0.0591(15) -0.0251(12) 0.0013(12) 0.0069(13)
C28 0.0498(12) 0.0516(12) 0.0579(13) -0.0124(10) 0.0030(10) 0.0001(10)
C29 0.0459(12) 0.0505(12) 0.0812(15) -0.0164(11) -0.0106(10) -0.0014(10)
C30 0.0424(11) 0.0388(11) 0.0674(14) -0.0096(10) -0.0135(10) 0.0065(9)
C31 0.0556(13) 0.0445(12) 0.0732(14) -0.0152(11) -0.0088(10) 0.0081(10)
C32 0.0729(16) 0.0422(13) 0.0989(19) -0.0147(12) -0.0238(14) 0.0030(11)
C33 0.0852(18) 0.0463(14) 0.099(2) 0.0086(14) -0.0184(15) -0.0049(12)
C34 0.101(2) 0.0715(17) 0.0669(16) 0.0048(14) -0.0116(14) 0.0049(15)
C35 0.0830(17) 0.0561(14) 0.0697(16) -0.0126(12) -0.0216(13) 0.0060(12)
C36 0.0470(11) 0.0425(11) 0.0544(12) -0.0105(9) -0.0009(9) 0.0011(9)
C37 0.0624(13) 0.0433(12) 0.0639(14) -0.0166(10) 0.0034(10) -0.0005(10)
C38 0.0749(16) 0.0477(13) 0.0833(17) -0.0261(12) -0.0107(13) 0.0034(11)
C39 0.0843(17) 0.0771(17) 0.0729(17) -0.0368(14) -0.0182(13) 0.0189(14)
C40 0.0829(17) 0.0905(19) 0.0556(14) -0.0183(13) -0.0019(12) 0.0001(15)
C41 0.0631(14) 0.0608(14) 0.0589(14) -0.0078(11) -0.0040(11) -0.0053(11)
C42 0.0801(19) 0.175(3) 0.0604(16) -0.0136(17) -0.0057(13) 0.0296(19)

loop_
_atom_type_symbol
_atom_type_description
_atom_type_scat_dispersion_real
_atom_type_scat_dispersion_imag
_atom_type_scat_source
C C 0.0033 0.0016 'International Tables Vol C Tables 4.2.6.8 and 6.1.1.4'
H H 0.0000 0.0000 'International Tables Vol C Tables 4.2.6.8 and 6.1.1.4'
O O 0.0106 0.0060 'International Tables Vol C Tables 4.2.6.8 and 6.1.1.4'

loop_
_geom_angle_atom_site_label_1
_geom_angle_atom_site_label_2
_geom_angle_atom_site_label_3
_geom_angle
_geom_angle_site_symmetry_1
_geom_angle_site_symmetry_3
_geom_angle_publ_flag
C7 O1 C1 106.57(15) . . ?
C5 O3 C4 124.54(18) . . ?
C16 O4 H4 109.5 . . ?
O1 C1 C8 115.54(16) . . ?
C2 C1 O1 110.39(17) . . ?
C2 C1 C8 134.04(19) . . ?
C1 C2 C3 105.40(17) . . ?
C1 C2 C15 126.83(19) . . ?
C3 C2 C15 127.69(17) . . ?
C4 C3 C2 133.03(19) . . ?
C7 C3 C2 107.96(17) . . ?
C7 C3 C4 119.0(2) . . ?
O2 C4 O3 117.1(2) . . ?
O2 C4 C3 128.5(2) . . ?
O3 C4 C3 114.4(2) . . ?
O3 C5 C21 110.4(2) . . ?
C6 C5 O3 121.1(2) . . ?
C6 C5 C21 128.5(3) . . ?
C5 C6 H6 121.9 . . ?
C5 C6 C7 116.1(2) . . ?
C7 C6 H6 121.9 . . ?
O1 C7 C3 109.68(19) . . ?
O1 C7 C6 125.6(2) . . ?
C3 C7 C6 124.7(2) . . ?
C1 C8 H8A 108.6 . . ?
C1 C8 H8B 108.6 . . ?
C1 C8 C9 114.44(16) . . ?
H8A C8 H8B 107.6 . . ?
C9 C8 H8A 108.6 . . ?
C9 C8 H8B 108.6 . . ?
C10 C9 C8 120.91(18) . . ?
C10 C9 C14 118.08(19) . . ?
C14 C9 C8 121.00(19) . . ?
C9 C10 H10 119.6 . . ?
C9 C10 C11 120.8(2) . . ?
C11 C10 H10 119.6 . . ?
C10 C11 H11 119.9 . . ?
C12 C11 C10 120.3(2) . . ?
C12 C11 H11 119.9 . . ?
C11 C12 H12 120.1 . . ?
C13 C12 C11 119.7(2) . . ?
C13 C12 H12 120.1 . . ?
C12 C13 H13 120.0 . . ?
C12 C13 C14 120.0(2) . . ?
C14 C13 H13 120.0 . . ?
C9 C14 C13 121.1(2) . . ?
C9 C14 H14 119.5 . . ?
C13 C14 H14 119.5 . . ?
C16 C15 C2 119.03(18) . . ?
C20 C15 C2 122.77(18) . . ?
C20 C15 C16 118.21(19) . . ?
O4 C16 C15 116.42(19) . . ?
O4 C16 C17 122.7(2) . . ?
C17 C16 C15 120.8(2) . . ?
C16 C17 H17 120.2 . . ?
C18 C17 C16 119.6(2) . . ?
C18 C17 H17 120.2 . . ?
C17 C18 H18 119.8 . . ?
C19 C18 C17 120.4(2) . . ?
C19 C18 H18 119.8 . . ?
C18 C19 H19 120.2 . . ?
C18 C19 C20 119.6(2) . . ?
C20 C19 H19 120.2 . . ?
C15 C20 C19 121.4(2) . . ?
C15 C20 H20 119.3 . . ?
C19 C20 H20 119.3 . . ?
C5 C21 H21A 109.5 . . ?
C5 C21 H21B 109.5 . . ?
C5 C21 H21C 109.5 . . ?
H21A C21 H21B 109.5 . . ?
H21A C21 H21C 109.5 . . ?
H21B C21 H21C 109.5 . . ?
C28 O5 C22 106.26(15) . . ?
C26 O6 C25 124.75(18) . . ?
C37 O8 H8 109.5 . . ?
O5 C22 C29 115.61(17) . . ?
C23 C22 O5 110.94(16) . . ?
C23 C22 C29 133.38(19) . . ?
C22 C23 C24 105.17(17) . . ?
C22 C23 C36 126.90(18) . . ?
C24 C23 C36 127.83(17) . . ?
C25 C24 C23 133.10(19) . . ?
C28 C24 C23 107.53(18) . . ?
C28 C24 C25 119.3(2) . . ?
O6 C25 C24 114.26(19) . . ?
O7 C25 O6 116.3(2) . . ?
O7 C25 C24 129.4(2) . . ?
O6 C26 C42 110.5(2) . . ?
C27 C26 O6 121.1(2) . . ?
C27 C26 C42 128.4(2) . . ?
C26 C27 H27 122.0 . . ?
C26 C27 C28 116.0(2) . . ?
C28 C27 H27 122.0 . . ?
O5 C28 C24 110.10(18) . . ?
O5 C28 C27 125.45(19) . . ?
C24 C28 C27 124.5(2) . . ?
C22 C29 H29A 108.6 . . ?
C22 C29 H29B 108.6 . . ?
C22 C29 C30 114.53(16) . . ?
H29A C29 H29B 107.6 . . ?
C30 C29 H29A 108.6 . . ?
C30 C29 H29B 108.6 . . ?
C31 C30 C29 120.82(19) . . ?
C35 C30 C29 121.03(18) . . ?
C35 C30 C31 118.14(19) . . ?
C30 C31 H31 119.4 . . ?
C32 C31 C30 121.3(2) . . ?
C32 C31 H31 119.4 . . ?
C31 C32 H32 120.0 . . ?
C33 C32 C31 120.0(2) . . ?
C33 C32 H32 120.0 . . ?
C32 C33 H33 120.1 . . ?
C32 C33 C34 119.8(2) . . ?
C34 C33 H33 120.1 . . ?
C33 C34 H34 120.0 . . ?
C33 C34 C35 119.9(2) . . ?
C35 C34 H34 120.0 . . ?
C30 C35 C34 120.9(2) . . ?
C30 C35 H35 119.6 . . ?
C34 C35 H35 119.6 . . ?
C37 C36 C23 119.57(17) . . ?
C41 C36 C23 122.70(17) . . ?
C41 C36 C37 117.73(18) . . ?
O8 C37 C36 115.91(17) . . ?
O8 C37 C38 123.19(19) . . ?
C38 C37 C36 120.89(19) . . ?
C37 C38 H38 120.1 . . ?
C39 C38 C37 119.7(2) . . ?
C39 C38 H38 120.1 . . ?
C38 C39 H39 119.6 . . ?
C40 C39 C38 120.7(2) . . ?
C40 C39 H39 119.6 . . ?
C39 C40 H40 120.3 . . ?
C39 C40 C41 119.5(2) . . ?
C41 C40 H40 120.3 . . ?
C36 C41 H41 119.3 . . ?
C40 C41 C36 121.5(2) . . ?
C40 C41 H41 119.3 . . ?
C26 C42 H42A 109.5 . . ?
C26 C42 H42B 109.5 . . ?
C26 C42 H42C 109.5 . . ?
H42A C42 H42B 109.5 . . ?
H42A C42 H42C 109.5 . . ?
H42B C42 H42C 109.5 . . ?

loop_
_geom_bond_atom_site_label_1
_geom_bond_atom_site_label_2
_geom_bond_distance
_geom_bond_site_symmetry_2
_geom_bond_publ_flag
O1 C1 1.407(2) . ?
O1 C7 1.359(2) . ?
O2 C4 1.211(3) . ?
O3 C4 1.395(3) . ?
O3 C5 1.383(3) . ?
O4 H4 0.8200 . ?
O4 C16 1.354(3) . ?
C1 C2 1.357(3) . ?
C1 C8 1.484(3) . ?
C2 C3 1.435(3) . ?
C2 C15 1.485(3) . ?
C3 C4 1.430(3) . ?
C3 C7 1.368(3) . ?
C5 C6 1.335(3) . ?
C5 C21 1.491(3) . ?
C6 H6 0.9300 . ?
C6 C7 1.407(3) . ?
C8 H8A 0.9700 . ?
C8 H8B 0.9700 . ?
C8 C9 1.517(3) . ?
C9 C10 1.374(3) . ?
C9 C14 1.383(3) . ?
C10 H10 0.9300 . ?
C10 C11 1.384(3) . ?
C11 H11 0.9300 . ?
C11 C12 1.370(3) . ?
C12 H12 0.9300 . ?
C12 C13 1.361(3) . ?
C13 H13 0.9300 . ?
C13 C14 1.383(3) . ?
C14 H14 0.9300 . ?
C15 C16 1.394(3) . ?
C15 C20 1.373(3) . ?
C16 C17 1.380(3) . ?
C17 H17 0.9300 . ?
C17 C18 1.375(3) . ?
C18 H18 0.9300 . ?
C18 C19 1.374(4) . ?
C19 H19 0.9300 . ?
C19 C20 1.381(3) . ?
C20 H20 0.9300 . ?
C21 H21A 0.9600 . ?
C21 H21B 0.9600 . ?
C21 H21C 0.9600 . ?
O5 C22 1.398(2) . ?
O5 C28 1.361(2) . ?
O6 C25 1.392(3) . ?
O6 C26 1.377(3) . ?
O7 C25 1.207(2) . ?
O8 H8 0.8200 . ?
O8 C37 1.364(2) . ?
C22 C23 1.355(3) . ?
C22 C29 1.487(3) . ?
C23 C24 1.442(3) . ?
C23 C36 1.474(3) . ?
C24 C25 1.423(3) . ?
C24 C28 1.365(3) . ?
C26 C27 1.337(3) . ?
C26 C42 1.487(3) . ?
C27 H27 0.9300 . ?
C27 C28 1.409(3) . ?
C29 H29A 0.9700 . ?
C29 H29B 0.9700 . ?
C29 C30 1.518(3) . ?
C30 C31 1.386(3) . ?
C30 C35 1.370(3) . ?
C31 H31 0.9300 . ?
C31 C32 1.381(3) . ?
C32 H32 0.9300 . ?
C32 C33 1.366(3) . ?
C33 H33 0.9300 . ?
C33 C34 1.375(3) . ?
C34 H34 0.9300 . ?
C34 C35 1.395(3) . ?
C35 H35 0.9300 . ?
C36 C37 1.403(3) . ?
C36 C41 1.383(3) . ?
C37 C38 1.377(3) . ?
C38 H38 0.9300 . ?
C38 C39 1.374(3) . ?
C39 H39 0.9300 . ?
C39 C40 1.373(3) . ?
C40 H40 0.9300 . ?
C40 C41 1.381(3) . ?
C41 H41 0.9300 . ?
C42 H42A 0.9600 . ?
C42 H42B 0.9600 . ?
C42 H42C 0.9600 . ?

loop_
_geom_hbond_atom_site_label_D
_geom_hbond_atom_site_label_H
_geom_hbond_atom_site_label_A
_geom_hbond_distance_DH
_geom_hbond_distance_HA
_geom_hbond_distance_DA
_geom_hbond_angle_DHA
_geom_hbond_site_symmetry_A
_geom_hbond_publ_flag
O4 H4 O7 0.82 1.92 2.665(3) 150.3 . yes
O8 H8 O2 0.82 1.87 2.651(3) 158.9 1_455 yes

loop_
_geom_torsion_atom_site_label_1
_geom_torsion_atom_site_label_2
_geom_torsion_atom_site_label_3
_geom_torsion_atom_site_label_4
_geom_torsion
_geom_torsion_site_symmetry_1
_geom_torsion_site_symmetry_2
_geom_torsion_site_symmetry_3
_geom_torsion_site_symmetry_4
_geom_torsion_publ_flag
O1 C1 C2 C3 -0.2(2) . . . . ?
O1 C1 C2 C15 -177.26(16) . . . . ?
O1 C1 C8 C9 -75.0(2) . . . . ?
O3 C5 C6 C7 -0.2(3) . . . . ?
O4 C16 C17 C18 -179.3(2) . . . . ?
C1 O1 C7 C3 -0.3(2) . . . . ?
C1 O1 C7 C6 -179.87(19) . . . . ?
C1 C2 C3 C4 177.5(2) . . . . ?
C1 C2 C3 C7 0.0(2) . . . . ?
C1 C2 C15 C16 115.9(2) . . . . ?
C1 C2 C15 C20 -64.2(3) . . . . ?
C1 C8 C9 C10 -103.6(2) . . . . ?
C1 C8 C9 C14 76.0(2) . . . . ?
C2 C1 C8 C9 107.4(2) . . . . ?
C2 C3 C4 O2 -1.6(4) . . . . ?
C2 C3 C4 O3 179.17(19) . . . . ?
C2 C3 C7 O1 0.2(2) . . . . ?
C2 C3 C7 C6 179.74(19) . . . . ?
C2 C15 C16 O4 -0.1(3) . . . . ?
C2 C15 C16 C17 -177.97(18) . . . . ?
C2 C15 C20 C19 178.4(2) . . . . ?
C3 C2 C15 C16 -60.5(3) . . . . ?
C3 C2 C15 C20 119.4(2) . . . . ?
C4 O3 C5 C6 -1.9(4) . . . . ?
C4 O3 C5 C21 177.77(19) . . . . ?
C4 C3 C7 O1 -177.67(17) . . . . ?
C4 C3 C7 C6 1.9(3) . . . . ?
C5 O3 C4 O2 -175.5(2) . . . . ?
C5 O3 C4 C3 3.8(3) . . . . ?
C5 C6 C7 O1 179.7(2) . . . . ?
C5 C6 C7 C3 0.2(3) . . . . ?
C7 O1 C1 C2 0.3(2) . . . . ?
C7 O1 C1 C8 -177.85(16) . . . . ?
C7 C3 C4 O2 175.6(2) . . . . ?
C7 C3 C4 O3 -3.6(3) . . . . ?
C8 C1 C2 C3 177.5(2) . . . . ?
C8 C1 C2 C15 0.5(3) . . . . ?
C8 C9 C10 C11 178.54(19) . . . . ?
C8 C9 C14 C13 -178.45(17) . . . . ?
C9 C10 C11 C12 0.0(4) . . . . ?
C10 C9 C14 C13 1.1(3) . . . . ?
C10 C11 C12 C13 0.9(4) . . . . ?
C11 C12 C13 C14 -0.8(3) . . . . ?
C12 C13 C14 C9 -0.2(3) . . . . ?
C14 C9 C10 C11 -1.0(3) . . . . ?
C15 C2 C3 C4 -5.5(3) . . . . ?
C15 C2 C3 C7 177.03(18) . . . . ?
C15 C16 C17 C18 -1.5(3) . . . . ?
C16 C15 C20 C19 -1.6(3) . . . . ?
C16 C17 C18 C19 0.5(4) . . . . ?
C17 C18 C19 C20 0.0(4) . . . . ?
C18 C19 C20 C15 0.6(4) . . . . ?
C20 C15 C16 O4 180.0(2) . . . . ?
C20 C15 C16 C17 2.1(3) . . . . ?
C21 C5 C6 C7 -179.9(2) . . . . ?
O5 C22 C23 C24 0.28(19) . . . . ?
O5 C22 C23 C36 177.02(16) . . . . ?
O5 C22 C29 C30 76.1(2) . . . . ?
O6 C26 C27 C28 0.9(3) . . . . ?
O8 C37 C38 C39 -179.7(2) . . . . ?
C22 O5 C28 C24 -0.1(2) . . . . ?
C22 O5 C28 C27 -179.92(18) . . . . ?
C22 C23 C24 C25 -177.5(2) . . . . ?
C22 C23 C24 C28 -0.3(2) . . . . ?
C22 C23 C36 C37 -116.2(2) . . . . ?
C22 C23 C36 C41 62.6(3) . . . . ?
C22 C29 C30 C31 -71.2(2) . . . . ?
C22 C29 C30 C35 107.8(2) . . . . ?
C23 C22 C29 C30 -107.2(2) . . . . ?
C23 C24 C25 O6 -178.74(18) . . . . ?
C23 C24 C25 O7 2.4(4) . . . . ?
C23 C24 C28 O5 0.2(2) . . . . ?
C23 C24 C28 C27 -179.90(18) . . . . ?
C23 C36 C37 O8 -2.2(3) . . . . ?
C23 C36 C37 C38 176.68(18) . . . . ?
C23 C36 C41 C40 -176.98(19) . . . . ?
C24 C23 C36 C37 59.8(3) . . . . ?
C24 C23 C36 C41 -121.4(2) . . . . ?
C25 O6 C26 C27 1.6(3) . . . . ?
C25 O6 C26 C42 -177.54(18) . . . . ?
C25 C24 C28 O5 177.89(15) . . . . ?
C25 C24 C28 C27 -2.2(3) . . . . ?
C26 O6 C25 O7 174.8(2) . . . . ?
C26 O6 C25 C24 -4.2(3) . . . . ?
C26 C27 C28 O5 179.33(19) . . . . ?
C26 C27 C28 C24 -0.5(3) . . . . ?
C28 O5 C22 C23 -0.15(19) . . . . ?
C28 O5 C22 C29 177.25(15) . . . . ?
C28 C24 C25 O6 4.3(3) . . . . ?
C28 C24 C25 O7 -174.5(2) . . . . ?
C29 C22 C23 C24 -176.49(19) . . . . ?
C29 C22 C23 C36 0.3(3) . . . . ?
C29 C30 C31 C32 177.51(18) . . . . ?
C29 C30 C35 C34 -178.3(2) . . . . ?
C30 C31 C32 C33 1.0(3) . . . . ?
C31 C30 C35 C34 0.7(3) . . . . ?
C31 C32 C33 C34 0.2(3) . . . . ?
C32 C33 C34 C35 -1.0(4) . . . . ?
C33 C34 C35 C30 0.5(4) . . . . ?
C35 C30 C31 C32 -1.5(3) . . . . ?
C36 C23 C24 C25 5.8(3) . . . . ?
C36 C23 C24 C28 -177.01(17) . . . . ?
C36 C37 C38 C39 1.5(3) . . . . ?
C37 C36 C41 C40 1.8(3) . . . . ?
C37 C38 C39 C40 -0.4(3) . . . . ?
C38 C39 C40 C41 0.0(4) . . . . ?
C39 C40 C41 C36 -0.8(3) . . . . ?
C41 C36 C37 O8 178.92(19) . . . . ?
C41 C36 C37 C38 -2.2(3) . . . . ?
C42 C26 C27 C28 179.9(2) . . . . ?
